data_2104025
loop_
_publ_author_name
'Shiraki, Koichi'
'Tsuchiya, Taku'
'Ono, Shigeaki'

_publ_section_title
;
 Structural refinements of high-pressure phases in germanium dioxide
;
_journal_issue 6
_journal_name_full 'Acta Crystallographica Section B'
_journal_page_first 701
_journal_page_last 708
_journal_paper_doi 10.1107/S0108768103021761
_journal_volume 59
_journal_year 2003
_chemical_formula_sum 'Cl Na'
_chemical_formula_weight 58.44247
_chemical_name_systematic ' sodium chloride'
_space_group_IT_number 221
_symmetry_cell_setting cubic
_symmetry_space_group_name_Hall '-P 4 2 3'
_symmetry_space_group_name_H-M 'P m -3 m'
_cell_angle_alpha 90.0
_cell_angle_beta 90.0
_cell_angle_gamma 90.0
_cell_formula_units_Z 1
_cell_length_a 2.8600(3)
_cell_length_b 2.8600(3)
_cell_length_c 2.8600(3)
_cell_volume 23.394(4)
_cod_data_source_file ws0004.cif
_cod_data_source_block II_phase_2
_cod_original_cell_volume 23.393(4)
_cod_database_code 2104025

loop_
_symmetry_equiv_pos_site_id
_symmetry_equiv_pos_as_xyz
1 x,y,z
2 -x,-y,z
3 -x,y,-z
4 x,-y,-z
5 z,x,y
6 z,-x,-y
7 -z,-x,y
8 -z,x,-y
9 y,z,x
10 -y,z,-x
11 y,-z,-x
12 -y,-z,x
13 y,x,-z
14 -y,-x,-z
15 y,-x,z
16 -y,x,z
17 x,z,-y
18 -x,z,y
19 -x,-z,-y
20 x,-z,y
21 z,y,-x
22 z,-y,x
23 -z,y,x
24 -z,-y,-x
25 -x,-y,-z
26 x,y,-z
27 x,-y,z
28 -x,y,z
29 -z,-x,-y
30 -z,x,y
31 z,x,-y
32 z,-x,y
33 -y,-z,-x
34 y,-z,x
35 -y,z,x
36 y,z,-x
37 -y,-x,z
38 y,x,z
39 -y,x,-z
40 y,-x,-z
41 -x,-z,y
42 x,-z,-y
43 x,z,y
44 -x,z,-y
45 -z,-y,x
46 -z,y,-x
47 z,-y,-x
48 z,y,x

loop_
_atom_site_label
_atom_site_fract_x
_atom_site_fract_y
_atom_site_fract_z
_atom_site_thermal_displace_type
_atom_site_occupancy
_atom_site_type_symbol
Na1 0.0 0.0 0.0 Biso 1.0 Na
Cl1 0.5 0.5 0.5 Biso 1.0 Cl
